data_7132129
loop_
_publ_author_name
'Breitwieser, Kevin'
'Dankert, Fabian'
'Gruenwald, Annette'
'Mayer, Paula R.'
'Heinemann, Frank'
'Munz, Dominik'

_publ_section_title
;
 Swift C--C Bond Insertion by a 12-Electron Palladium(0) Surrogate
;
_journal_name_full 'Chemical Communications'
_journal_paper_doi 10.1039/D3CC03964A
_journal_year 2023
_chemical_formula_moiety 'C43 H59 N3 Pd'
_chemical_formula_sum 'C43 H59 N3 Pd'
_chemical_formula_weight 724.33
_chemical_properties_physical Air-sensitive,Moisture-sensitive,Hygroscopic
_space_group_crystal_system triclinic
_space_group_IT_number 2
_space_group_name_Hall '-P 1'
_space_group_name_H-M_alt 'P -1'
_atom_sites_solution_hydrogens geom
_atom_sites_solution_primary direct
_audit_creation_date 2019-02-19
_audit_creation_method
;
Olex2 1.2
(compiled 2018.05.29 svn.r3508 for OlexSys, GUI svn.r5506)
;
_audit_update_record
;
2023-08-11 deposited with the CCDC.	2023-09-14 downloaded from the CCDC.
;
_cell_angle_alpha 79.0830(10)
_cell_angle_beta 86.088(2)
_cell_angle_gamma 85.104(2)
_cell_formula_units_Z 2
_cell_length_a 9.9410(5)
_cell_length_b 13.2345(6)
_cell_length_c 14.5821(7)
_cell_measurement_reflns_used 9772
_cell_measurement_temperature 100(2)
_cell_measurement_theta_max 29.56
_cell_measurement_theta_min 2.44
_cell_volume 1874.23(16)
_computing_cell_refinement 'SAINT V8.38A (Bruker AXS, 2016)'
_computing_data_collection 'Bruker APEX3 (Bruker AXS, 2015)'
_computing_data_reduction 'SAINT V8.38A (Bruker AXS, 2016)'
_computing_molecular_graphics 'SHELXTL 6.12 (Bruker AXS, 2002)'
_computing_publication_material 'Olex2 (Dolomanov et al., 2009)'
_computing_structure_refinement 'SHELXL-2016/6 (Sheldrick, 2015)'
_computing_structure_solution 'SHELXTL 6.12 (Bruker AXS, 2002)'
_diffrn_ambient_temperature 100(2)
_diffrn_measured_fraction_theta_full 0.999
_diffrn_measured_fraction_theta_max 0.999
_diffrn_measurement_device_type 'Bruker Kappa ImuS Duo Photon II CPAD'
_diffrn_measurement_method '\f and \w scans'
_diffrn_radiation_monochromator 'Quazar focussing montel optics'
_diffrn_radiation_source 'ImuS high brilliance micro-focus tube'
_diffrn_radiation_type MoK\a
_diffrn_radiation_wavelength 0.71073
_diffrn_reflns_av_R_equivalents 0.0584
_diffrn_reflns_av_unetI/netI 0.0369
_diffrn_reflns_Laue_measured_fraction_full 0.999
_diffrn_reflns_Laue_measured_fraction_max 0.999
_diffrn_reflns_limit_h_max 13
_diffrn_reflns_limit_h_min -13
_diffrn_reflns_limit_k_max 18
_diffrn_reflns_limit_k_min -18
_diffrn_reflns_limit_l_max 14
_diffrn_reflns_limit_l_min -20
_diffrn_reflns_number 76300
_diffrn_reflns_point_group_measured_fraction_full 0.999
_diffrn_reflns_point_group_measured_fraction_max 0.999
_diffrn_reflns_theta_full 25.242
_diffrn_reflns_theta_max 29.594
_diffrn_reflns_theta_min 1.916
_diffrn_standards_number 0
_exptl_absorpt_coefficient_mu 0.528
_exptl_absorpt_correction_T_max 0.7459
_exptl_absorpt_correction_T_min 0.6990
_exptl_absorpt_correction_type multi-scan
_exptl_absorpt_process_details
;
SADABS-2016/2 (Bruker,2016/2) was used for absorption correction.
wR2(int) was 0.1035 before and 0.0625 after correction.
The Ratio of minimum to maximum transmission is 0.9371.
The \l/2 correction factor is Not present.
;
_exptl_crystal_colour colorless
_exptl_crystal_density_diffrn 1.283
_exptl_crystal_description plate
_exptl_crystal_F_000 768
_exptl_crystal_size_max 0.18
_exptl_crystal_size_mid 0.12
_exptl_crystal_size_min 0.025
_refine_diff_density_max 0.622
_refine_diff_density_min -0.952
_refine_diff_density_rms 0.079
_refine_ls_extinction_method none
_refine_ls_goodness_of_fit_ref 1.060
_refine_ls_hydrogen_treatment constr
_refine_ls_matrix_type full
_refine_ls_number_parameters 438
_refine_ls_number_reflns 10514
_refine_ls_number_restraints 0
_refine_ls_restrained_S_all 1.060
_refine_ls_R_factor_all 0.0409
_refine_ls_R_factor_gt 0.0324
_refine_ls_shift/su_max 0.001
_refine_ls_shift/su_mean 0.000
_refine_ls_structure_factor_coef Fsqd
_refine_ls_weighting_details 'w=1/[\s^2^(Fo^2^)+2.3666P] where P=(Fo^2^+2Fc^2^)/3'
_refine_ls_weighting_scheme calc
_refine_ls_wR_factor_gt 0.0607
_refine_ls_wR_factor_ref 0.0636
_reflns_Friedel_coverage 0.000
_reflns_number_gt 9298
_reflns_number_total 10514
_reflns_threshold_expression 'I > 2\s(I)'
_cod_data_source_file d3cc03964a2.cif
_cod_data_source_block aag1903
_cod_database_code 7132129
_shelx_shelxl_version_number 2016/6
_shelx_space_group_comment
;
The symmetry employed for this shelxl refinement is uniquely defined
by the following loop, which should always be used as a source of
symmetry information in preference to the above space-group names.
They are only intended as comments.
;
_shelx_estimated_absorpt_t_max 0.987
_shelx_estimated_absorpt_t_min 0.911
_olex2_refinement_description
;
1. Fixed Uiso
 At 1.2 times of:
  All C(H) groups, All C(H,H) groups
 At 1.5 times of:
  All C(H,H,H) groups
2.a Ternary CH refined with riding coordinates:
 C12(H12), C15(H15), C31(H31), C34(H34)
2.b Secondary CH2 refined with riding coordinates:
 C3(H3A,H3B)
2.c Aromatic/amide H refined with riding coordinates:
 C8(H8), C9(H9), C10(H10), C27(H27), C28(H28), C29(H29), C39(H39), C40(H40),
 C41(H41), C42(H42), C43(H43)
2.d Idealised Me refined as rotating group:
 C13(H13A,H13B,H13C), C14(H14A,H14B,H14C), C16(H16A,H16B,H16C), C17(H17A,H17B,
 H17C), C18(H18A,H18B,H18C), C19(H19A,H19B,H19C), C20(H20A,H20B,H20C), C22(H22A,
 H22B,H22C), C23(H23A,H23B,H23C), C24(H24A,H24B,H24C), C32(H32A,H32B,H32C),
 C33(H33A,H33B,H33C), C35(H35A,H35B,H35C), C36(H36A,H36B,H36C)
;
_olex2_submission_special_instructions 'No special instructions were received'

loop_
_space_group_symop_operation_xyz
'x, y, z'
'-x, -y, -z'

loop_
_atom_site_label
_atom_site_type_symbol
_atom_site_fract_x
_atom_site_fract_y
_atom_site_fract_z
_atom_site_U_iso_or_equiv
_atom_site_adp_type
_atom_site_occupancy
_atom_site_site_symmetry_order
_atom_site_calc_flag
_atom_site_refinement_flags_posn
_atom_site_refinement_flags_adp
_atom_site_refinement_flags_occupancy
_atom_site_disorder_assembly
_atom_site_disorder_group
Pd1 Pd 0.14696(2) 0.30529(2) 0.24692(2) 0.01070(3) Uani 1 1 d . . . . .
N1 N 0.39975(14) 0.40167(11) 0.28553(10) 0.0101(3) Uani 1 1 d . . . . .
N2 N 0.27519(14) 0.16580(11) 0.23351(10) 0.0119(3) Uani 1 1 d . . . . .
N3 N -0.12934(18) 0.20092(14) 0.30161(15) 0.0312(4) Uani 1 1 d . . . . .
C1 C 0.33288(17) 0.35171(13) 0.23745(12) 0.0108(3) Uani 1 1 d . . . . .
C2 C 0.55097(17) 0.36905(13) 0.28863(12) 0.0122(3) Uani 1 1 d . . . . .
C3 C 0.57295(17) 0.32215(13) 0.20033(12) 0.0126(3) Uani 1 1 d . . . . .
H3A H 0.638668 0.261053 0.210444 0.015 Uiso 1 1 calc R . . . .
H3B H 0.607843 0.373220 0.147325 0.015 Uiso 1 1 calc R . . . .
C4 C 0.43322(17) 0.29079(13) 0.17997(12) 0.0112(3) Uani 1 1 d . . . . .
C5 C 0.39855(17) 0.17620(13) 0.20189(12) 0.0118(3) Uani 1 1 d . . . . .
C6 C 0.33908(16) 0.47768(13) 0.33930(12) 0.0113(3) Uani 1 1 d . . . . .
C7 C 0.33797(17) 0.58184(13) 0.29498(12) 0.0134(3) Uani 1 1 d . . . . .
C8 C 0.28534(18) 0.65617(14) 0.34665(13) 0.0168(4) Uani 1 1 d . . . . .
H8 H 0.282955 0.727078 0.318325 0.020 Uiso 1 1 calc R . . . .
C9 C 0.23659(18) 0.62846(14) 0.43836(13) 0.0170(4) Uani 1 1 d . . . . .
H9 H 0.203510 0.680193 0.473023 0.020 Uiso 1 1 calc R . . . .
C10 C 0.23608(18) 0.52559(14) 0.47942(12) 0.0153(3) Uani 1 1 d . . . . .
H10 H 0.201380 0.507482 0.542203 0.018 Uiso 1 1 calc R . . . .
C11 C 0.28537(17) 0.44725(13) 0.43092(12) 0.0131(3) Uani 1 1 d . . . . .
C12 C 0.38575(18) 0.61711(14) 0.19333(12) 0.0154(3) Uani 1 1 d . . . . .
H12 H 0.437194 0.557185 0.171181 0.018 Uiso 1 1 calc R . . . .
C13 C 0.4806(2) 0.70436(15) 0.18333(14) 0.0209(4) Uani 1 1 d . . . . .
H13A H 0.429246 0.766999 0.196573 0.031 Uiso 1 1 calc GR . . . .
H13B H 0.521085 0.717722 0.119410 0.031 Uiso 1 1 calc GR . . . .
H13C H 0.552257 0.684157 0.227623 0.031 Uiso 1 1 calc GR . . . .
C14 C 0.2652(2) 0.65089(17) 0.13172(14) 0.0242(4) Uani 1 1 d . . . . .
H14A H 0.209148 0.592697 0.135204 0.036 Uiso 1 1 calc GR . . . .
H14B H 0.298077 0.673666 0.066811 0.036 Uiso 1 1 calc GR . . . .
H14C H 0.211139 0.707921 0.153753 0.036 Uiso 1 1 calc GR . . . .
C15 C 0.26718(18) 0.33642(14) 0.47900(12) 0.0148(3) Uani 1 1 d . . . . .
H15 H 0.307190 0.289470 0.436421 0.018 Uiso 1 1 calc R . . . .
C16 C 0.33866(19) 0.30854(15) 0.57159(13) 0.0196(4) Uani 1 1 d . . . . .
H16A H 0.433985 0.323151 0.560307 0.029 Uiso 1 1 calc GR . . . .
H16B H 0.332337 0.235031 0.597358 0.029 Uiso 1 1 calc GR . . . .
H16C H 0.295241 0.349667 0.616154 0.029 Uiso 1 1 calc GR . . . .
C17 C 0.11577(19) 0.32009(15) 0.49662(13) 0.0192(4) Uani 1 1 d . . . . .
H17A H 0.071734 0.373805 0.528680 0.029 Uiso 1 1 calc GR . . . .
H17B H 0.104335 0.252145 0.535680 0.029 Uiso 1 1 calc GR . . . .
H17C H 0.074643 0.323887 0.436753 0.029 Uiso 1 1 calc GR . . . .
C18 C 0.57180(18) 0.28858(15) 0.37725(12) 0.0175(4) Uani 1 1 d . . . . .
H18A H 0.666403 0.260830 0.377935 0.026 Uiso 1 1 calc GR . . . .
H18B H 0.512989 0.232482 0.378589 0.026 Uiso 1 1 calc GR . . . .
H18C H 0.549392 0.320705 0.432175 0.026 Uiso 1 1 calc GR . . . .
C19 C 0.63883(18) 0.45737(14) 0.28802(14) 0.0181(4) Uani 1 1 d . . . . .
H19A H 0.628756 0.507514 0.229692 0.027 Uiso 1 1 calc GR . . . .
H19B H 0.733616 0.430613 0.292660 0.027 Uiso 1 1 calc GR . . . .
H19C H 0.610931 0.491057 0.341313 0.027 Uiso 1 1 calc GR . . . .
C20 C 0.40121(18) 0.33523(14) 0.07668(12) 0.0157(3) Uani 1 1 d . . . . .
H20A H 0.315657 0.310895 0.063077 0.024 Uiso 1 1 calc GR . . . .
H20B H 0.474057 0.312047 0.035013 0.024 Uiso 1 1 calc GR . . . .
H20C H 0.393723 0.410789 0.066797 0.024 Uiso 1 1 calc GR . . . .
C21 C 0.50734(18) 0.09047(14) 0.18225(13) 0.0158(3) Uani 1 1 d . . . . .
C22 C 0.6027(2) 0.06361(15) 0.26516(15) 0.0223(4) Uani 1 1 d . . . . .
H22A H 0.666035 0.004929 0.256247 0.033 Uiso 1 1 calc GR . . . .
H22B H 0.548718 0.045616 0.323925 0.033 Uiso 1 1 calc GR . . . .
H22C H 0.653273 0.123371 0.267523 0.033 Uiso 1 1 calc GR . . . .
C23 C 0.59279(19) 0.12637(15) 0.09119(14) 0.0211(4) Uani 1 1 d . . . . .
H23A H 0.665042 0.073100 0.083097 0.032 Uiso 1 1 calc GR . . . .
H23B H 0.632605 0.190628 0.094892 0.032 Uiso 1 1 calc GR . . . .
H23C H 0.534945 0.138170 0.037827 0.032 Uiso 1 1 calc GR . . . .
C24 C 0.45336(19) -0.01246(14) 0.17166(15) 0.0202(4) Uani 1 1 d . . . . .
H24A H 0.385152 0.000898 0.124528 0.030 Uiso 1 1 calc GR . . . .
H24B H 0.412506 -0.045494 0.231742 0.030 Uiso 1 1 calc GR . . . .
H24C H 0.528155 -0.058132 0.151976 0.030 Uiso 1 1 calc GR . . . .
C25 C 0.20298(17) 0.07347(13) 0.24605(13) 0.0133(3) Uani 1 1 d . . . . .
C26 C 0.20129(18) 0.00465(14) 0.33177(13) 0.0156(3) Uani 1 1 d . . . . .
C27 C 0.12272(19) -0.07955(14) 0.34138(14) 0.0196(4) Uani 1 1 d . . . . .
H27 H 0.119449 -0.126972 0.399069 0.023 Uiso 1 1 calc R . . . .
C28 C 0.0496(2) -0.09544(15) 0.26890(15) 0.0229(4) Uani 1 1 d . . . . .
H28 H 0.000196 -0.155001 0.275805 0.027 Uiso 1 1 calc R . . . .
C29 C 0.0487(2) -0.02415(15) 0.18601(14) 0.0214(4) Uani 1 1 d . . . . .
H29 H -0.002982 -0.034858 0.136705 0.026 Uiso 1 1 calc R . . . .
C30 C 0.12206(18) 0.06280(14) 0.17360(13) 0.0157(3) Uani 1 1 d . . . . .
C31 C 0.2788(2) 0.01909(15) 0.41373(13) 0.0196(4) Uani 1 1 d . . . . .
H31 H 0.337816 0.077404 0.391948 0.024 Uiso 1 1 calc R . . . .
C32 C 0.3692(2) -0.07768(16) 0.45109(16) 0.0301(5) Uani 1 1 d . . . . .
H32A H 0.312578 -0.134456 0.477189 0.045 Uiso 1 1 calc GR . . . .
H32B H 0.423752 -0.063466 0.500029 0.045 Uiso 1 1 calc GR . . . .
H32C H 0.428907 -0.096978 0.399930 0.045 Uiso 1 1 calc GR . . . .
C33 C 0.1815(2) 0.04709(19) 0.49224(15) 0.0325(5) Uani 1 1 d . . . . .
H33A H 0.119154 0.105554 0.466965 0.049 Uiso 1 1 calc GR . . . .
H33B H 0.233016 0.065991 0.540633 0.049 Uiso 1 1 calc GR . . . .
H33C H 0.130046 -0.012292 0.519505 0.049 Uiso 1 1 calc GR . . . .
C34 C 0.11041(19) 0.14344(14) 0.08391(13) 0.0180(4) Uani 1 1 d . . . . .
H34 H 0.142811 0.208677 0.096631 0.022 Uiso 1 1 calc R . . . .
C35 C 0.2003(2) 0.11213(17) 0.00319(15) 0.0285(5) Uani 1 1 d . . . . .
H35A H 0.295381 0.115428 0.015345 0.043 Uiso 1 1 calc GR . . . .
H35B H 0.178694 0.159325 -0.055143 0.043 Uiso 1 1 calc GR . . . .
H35C H 0.184345 0.041540 -0.002429 0.043 Uiso 1 1 calc GR . . . .
C36 C -0.0357(2) 0.16739(17) 0.05494(15) 0.0269(4) Uani 1 1 d . . . . .
H36A H -0.066837 0.107525 0.034178 0.040 Uiso 1 1 calc GR . . . .
H36B H -0.040270 0.227110 0.003670 0.040 Uiso 1 1 calc GR . . . .
H36C H -0.093604 0.182855 0.108422 0.040 Uiso 1 1 calc GR . . . .
C37 C -0.03013(18) 0.23934(14) 0.27862(14) 0.0183(4) Uani 1 1 d . . . . .
C38 C 0.03602(17) 0.44115(13) 0.22520(12) 0.0135(3) Uani 1 1 d . . . . .
C39 C -0.02485(19) 0.46582(15) 0.13902(13) 0.0197(4) Uani 1 1 d . . . . .
H39 H -0.013927 0.418034 0.097510 0.024 Uiso 1 1 calc R . . . .
C40 C -0.1008(2) 0.55877(17) 0.11316(14) 0.0254(4) Uani 1 1 d . . . . .
H40 H -0.140100 0.574253 0.054056 0.030 Uiso 1 1 calc R . . . .
C41 C -0.1196(2) 0.62889(16) 0.17304(15) 0.0258(4) Uani 1 1 d . . . . .
H41 H -0.171987 0.692276 0.155665 0.031 Uiso 1 1 calc R . . . .
C42 C -0.06094(19) 0.60546(14) 0.25853(14) 0.0209(4) Uani 1 1 d . . . . .
H42 H -0.072699 0.653393 0.299890 0.025 Uiso 1 1 calc R . . . .
C43 C 0.01518(18) 0.51230(14) 0.28464(13) 0.0158(3) Uani 1 1 d . . . . .
H43 H 0.053508 0.497133 0.344064 0.019 Uiso 1 1 calc R . . . .

loop_
_atom_site_aniso_label
_atom_site_aniso_U_11
_atom_site_aniso_U_22
_atom_site_aniso_U_33
_atom_site_aniso_U_23
_atom_site_aniso_U_13
_atom_site_aniso_U_12
Pd1 0.00808(6) 0.01084(6) 0.01380(6) -0.00396(4) -0.00060(4) -0.00041(4)
N1 0.0101(7) 0.0092(6) 0.0112(6) -0.0030(5) 0.0009(5) 0.0000(5)
N2 0.0108(7) 0.0108(7) 0.0147(7) -0.0035(5) -0.0025(5) 0.0000(5)
N3 0.0167(8) 0.0216(9) 0.0569(13) -0.0132(9) 0.0049(8) -0.0030(7)
C1 0.0103(8) 0.0091(7) 0.0124(7) -0.0009(6) 0.0007(6) -0.0008(6)
C2 0.0075(7) 0.0140(8) 0.0155(8) -0.0039(6) -0.0005(6) -0.0001(6)
C3 0.0094(8) 0.0132(8) 0.0157(8) -0.0042(6) 0.0020(6) -0.0017(6)
C4 0.0097(7) 0.0116(8) 0.0128(7) -0.0044(6) 0.0010(6) -0.0003(6)
C5 0.0120(8) 0.0112(8) 0.0129(7) -0.0038(6) -0.0028(6) -0.0004(6)
C6 0.0080(7) 0.0135(8) 0.0138(8) -0.0066(6) -0.0011(6) 0.0009(6)
C7 0.0116(8) 0.0125(8) 0.0169(8) -0.0040(7) -0.0016(6) -0.0011(6)
C8 0.0164(9) 0.0127(8) 0.0221(9) -0.0054(7) -0.0014(7) 0.0000(7)
C9 0.0158(9) 0.0168(9) 0.0208(9) -0.0109(7) -0.0008(7) 0.0009(7)
C10 0.0136(8) 0.0198(9) 0.0139(8) -0.0069(7) -0.0004(7) -0.0008(7)
C11 0.0106(8) 0.0145(8) 0.0149(8) -0.0049(7) -0.0018(6) 0.0001(6)
C12 0.0166(9) 0.0128(8) 0.0166(8) -0.0023(7) 0.0003(7) -0.0023(7)
C13 0.0230(10) 0.0176(9) 0.0220(9) -0.0027(7) 0.0026(8) -0.0064(8)
C14 0.0210(10) 0.0297(11) 0.0196(9) 0.0021(8) -0.0023(8) -0.0033(8)
C15 0.0165(8) 0.0142(8) 0.0135(8) -0.0028(7) 0.0007(7) -0.0001(7)
C16 0.0183(9) 0.0241(10) 0.0154(8) -0.0018(7) -0.0011(7) 0.0000(7)
C17 0.0185(9) 0.0208(9) 0.0184(9) -0.0037(7) 0.0022(7) -0.0049(7)
C18 0.0122(8) 0.0229(9) 0.0153(8) -0.0003(7) -0.0017(7) 0.0035(7)
C19 0.0134(8) 0.0181(9) 0.0252(9) -0.0084(8) -0.0016(7) -0.0033(7)
C20 0.0161(8) 0.0175(9) 0.0142(8) -0.0041(7) -0.0006(7) -0.0024(7)
C21 0.0119(8) 0.0118(8) 0.0245(9) -0.0066(7) 0.0009(7) 0.0009(6)
C22 0.0160(9) 0.0178(9) 0.0331(11) -0.0055(8) -0.0062(8) 0.0033(7)
C23 0.0166(9) 0.0207(9) 0.0278(10) -0.0119(8) 0.0066(8) -0.0014(7)
C24 0.0168(9) 0.0129(8) 0.0327(11) -0.0100(8) 0.0003(8) 0.0004(7)
C25 0.0087(7) 0.0110(8) 0.0206(8) -0.0047(7) 0.0005(7) -0.0010(6)
C26 0.0128(8) 0.0132(8) 0.0209(9) -0.0034(7) -0.0013(7) 0.0001(6)
C27 0.0194(9) 0.0132(8) 0.0247(10) 0.0006(7) 0.0000(8) -0.0035(7)
C28 0.0224(10) 0.0148(9) 0.0329(11) -0.0044(8) -0.0024(8) -0.0084(7)
C29 0.0205(10) 0.0191(9) 0.0270(10) -0.0077(8) -0.0043(8) -0.0059(8)
C30 0.0148(8) 0.0135(8) 0.0195(9) -0.0049(7) -0.0012(7) -0.0005(7)
C31 0.0219(10) 0.0157(9) 0.0205(9) 0.0015(7) -0.0051(8) -0.0048(7)
C32 0.0319(12) 0.0215(10) 0.0347(12) 0.0067(9) -0.0159(10) -0.0045(9)
C33 0.0409(13) 0.0350(12) 0.0243(11) -0.0109(9) -0.0020(10) -0.0054(10)
C34 0.0187(9) 0.0156(9) 0.0211(9) -0.0050(7) -0.0059(7) -0.0017(7)
C35 0.0305(12) 0.0291(11) 0.0238(10) -0.0022(9) 0.0005(9) 0.0024(9)
C36 0.0222(10) 0.0298(11) 0.0293(11) -0.0045(9) -0.0099(9) -0.0002(9)
C37 0.0117(8) 0.0149(9) 0.0296(10) -0.0073(8) -0.0014(7) -0.0005(7)
C38 0.0093(8) 0.0119(8) 0.0182(8) -0.0013(7) 0.0005(6) 0.0011(6)
C39 0.0174(9) 0.0237(10) 0.0172(9) -0.0042(7) -0.0001(7) 0.0030(7)
C40 0.0184(10) 0.0316(11) 0.0202(9) 0.0068(8) -0.0004(8) 0.0066(8)
C41 0.0197(10) 0.0174(9) 0.0331(11) 0.0078(8) 0.0071(8) 0.0050(8)
C42 0.0165(9) 0.0142(9) 0.0309(10) -0.0053(8) 0.0085(8) -0.0001(7)
C43 0.0120(8) 0.0164(9) 0.0191(8) -0.0044(7) 0.0016(7) -0.0011(7)

loop_
_atom_type_symbol
_atom_type_description
_atom_type_scat_dispersion_real
_atom_type_scat_dispersion_imag
_atom_type_scat_source
C C 0.0033 0.0016 'International Tables Vol C Tables 4.2.6.8 and 6.1.1.4'
H H 0.0000 0.0000 'International Tables Vol C Tables 4.2.6.8 and 6.1.1.4'
N N 0.0061 0.0033 'International Tables Vol C Tables 4.2.6.8 and 6.1.1.4'
Pd Pd -0.9988 1.0072 'International Tables Vol C Tables 4.2.6.8 and 6.1.1.4'

loop_
_geom_angle_atom_site_label_1
_geom_angle_atom_site_label_2
_geom_angle_atom_site_label_3
_geom_angle
_geom_angle_site_symmetry_1
_geom_angle_site_symmetry_3
_geom_angle_publ_flag
C1 Pd1 N2 76.49(6) . . ?
C1 Pd1 C37 169.02(7) . . ?
C1 Pd1 C38 101.24(7) . . ?
C37 Pd1 N2 97.91(6) . . ?
C38 Pd1 N2 166.02(6) . . ?
C38 Pd1 C37 86.45(7) . . ?
C1 N1 C2 114.66(13) . . ?
C1 N1 C6 124.67(14) . . ?
C6 N1 C2 120.51(13) . . ?
C5 N2 Pd1 117.96(12) . . ?
C5 N2 C25 126.93(15) . . ?
C25 N2 Pd1 114.15(10) . . ?
N1 C1 Pd1 135.06(13) . . ?
N1 C1 C4 109.04(14) . . ?
C4 C1 Pd1 113.17(11) . . ?
C3 C2 N1 100.34(13) . . ?
C18 C2 N1 107.56(13) . . ?
C18 C2 C3 112.19(14) . . ?
C19 C2 N1 113.87(14) . . ?
C19 C2 C3 113.10(14) . . ?
C19 C2 C18 109.44(15) . . ?
C2 C3 H3A 110.5 . . ?
C2 C3 H3B 110.5 . . ?
C2 C3 C4 106.12(13) . . ?
H3A C3 H3B 108.7 . . ?
C4 C3 H3A 110.5 . . ?
C4 C3 H3B 110.5 . . ?
C1 C4 C3 103.94(13) . . ?
C1 C4 C5 108.08(13) . . ?
C1 C4 C20 104.46(13) . . ?
C3 C4 C5 121.15(14) . . ?
C3 C4 C20 109.99(14) . . ?
C5 C4 C20 107.94(13) . . ?
N2 C5 C4 112.40(14) . . ?
N2 C5 C21 127.90(15) . . ?
C21 C5 C4 119.68(14) . . ?
C7 C6 N1 116.75(15) . . ?
C11 C6 N1 120.95(15) . . ?
C11 C6 C7 122.30(15) . . ?
C6 C7 C12 123.66(15) . . ?
C8 C7 C6 117.65(16) . . ?
C8 C7 C12 118.65(16) . . ?
C7 C8 H8 119.4 . . ?
C9 C8 C7 121.19(17) . . ?
C9 C8 H8 119.4 . . ?
C8 C9 H9 120.0 . . ?
C10 C9 C8 119.93(16) . . ?
C10 C9 H9 120.0 . . ?
C9 C10 H10 119.2 . . ?
C9 C10 C11 121.68(17) . . ?
C11 C10 H10 119.2 . . ?
C6 C11 C15 125.21(15) . . ?
C10 C11 C6 117.17(16) . . ?
C10 C11 C15 117.47(16) . . ?
C7 C12 H12 108.0 . . ?
C7 C12 C13 111.36(15) . . ?
C7 C12 C14 110.79(15) . . ?
C13 C12 H12 108.0 . . ?
C14 C12 H12 108.0 . . ?
C14 C12 C13 110.45(16) . . ?
C12 C13 H13A 109.5 . . ?
C12 C13 H13B 109.5 . . ?
C12 C13 H13C 109.5 . . ?
H13A C13 H13B 109.5 . . ?
H13A C13 H13C 109.5 . . ?
H13B C13 H13C 109.5 . . ?
C12 C14 H14A 109.5 . . ?
C12 C14 H14B 109.5 . . ?
C12 C14 H14C 109.5 . . ?
H14A C14 H14B 109.5 . . ?
H14A C14 H14C 109.5 . . ?
H14B C14 H14C 109.5 . . ?
C11 C15 H15 108.4 . . ?
C11 C15 C16 111.83(15) . . ?
C11 C15 C17 109.65(15) . . ?
C16 C15 H15 108.4 . . ?
C17 C15 H15 108.4 . . ?
C17 C15 C16 110.01(15) . . ?
C15 C16 H16A 109.5 . . ?
C15 C16 H16B 109.5 . . ?
C15 C16 H16C 109.5 . . ?
H16A C16 H16B 109.5 . . ?
H16A C16 H16C 109.5 . . ?
H16B C16 H16C 109.5 . . ?
C15 C17 H17A 109.5 . . ?
C15 C17 H17B 109.5 . . ?
C15 C17 H17C 109.5 . . ?
H17A C17 H17B 109.5 . . ?
H17A C17 H17C 109.5 . . ?
H17B C17 H17C 109.5 . . ?
C2 C18 H18A 109.5 . . ?
C2 C18 H18B 109.5 . . ?
C2 C18 H18C 109.5 . . ?
H18A C18 H18B 109.5 . . ?
H18A C18 H18C 109.5 . . ?
H18B C18 H18C 109.5 . . ?
C2 C19 H19A 109.5 . . ?
C2 C19 H19B 109.5 . . ?
C2 C19 H19C 109.5 . . ?
H19A C19 H19B 109.5 . . ?
H19A C19 H19C 109.5 . . ?
H19B C19 H19C 109.5 . . ?
C4 C20 H20A 109.5 . . ?
C4 C20 H20B 109.5 . . ?
C4 C20 H20C 109.5 . . ?
H20A C20 H20B 109.5 . . ?
H20A C20 H20C 109.5 . . ?
H20B C20 H20C 109.5 . . ?
C5 C21 C22 109.02(15) . . ?
C23 C21 C5 111.18(15) . . ?
C23 C21 C22 108.78(15) . . ?
C24 C21 C5 115.76(15) . . ?
C24 C21 C22 105.96(15) . . ?
C24 C21 C23 105.82(15) . . ?
C21 C22 H22A 109.5 . . ?
C21 C22 H22B 109.5 . . ?
C21 C22 H22C 109.5 . . ?
H22A C22 H22B 109.5 . . ?
H22A C22 H22C 109.5 . . ?
H22B C22 H22C 109.5 . . ?
C21 C23 H23A 109.5 . . ?
C21 C23 H23B 109.5 . . ?
C21 C23 H23C 109.5 . . ?
H23A C23 H23B 109.5 . . ?
H23A C23 H23C 109.5 . . ?
H23B C23 H23C 109.5 . . ?
C21 C24 H24A 109.5 . . ?
C21 C24 H24B 109.5 . . ?
C21 C24 H24C 109.5 . . ?
H24A C24 H24B 109.5 . . ?
H24A C24 H24C 109.5 . . ?
H24B C24 H24C 109.5 . . ?
C26 C25 N2 120.55(15) . . ?
C26 C25 C30 121.71(16) . . ?
C30 C25 N2 117.27(15) . . ?
C25 C26 C31 122.83(16) . . ?
C27 C26 C25 117.79(17) . . ?
C27 C26 C31 119.37(17) . . ?
C26 C27 H27 119.3 . . ?
C28 C27 C26 121.43(18) . . ?
C28 C27 H27 119.3 . . ?
C27 C28 H28 120.1 . . ?
C27 C28 C29 119.71(18) . . ?
C29 C28 H28 120.1 . . ?
C28 C29 H29 119.4 . . ?
C28 C29 C30 121.25(18) . . ?
C30 C29 H29 119.4 . . ?
C25 C30 C34 122.51(16) . . ?
C29 C30 C25 117.87(17) . . ?
C29 C30 C34 119.61(17) . . ?
C26 C31 H31 108.3 . . ?
C26 C31 C32 111.75(16) . . ?
C26 C31 C33 110.49(17) . . ?
C32 C31 H31 108.3 . . ?
C33 C31 H31 108.3 . . ?
C33 C31 C32 109.74(18) . . ?
C31 C32 H32A 109.5 . . ?
C31 C32 H32B 109.5 . . ?
C31 C32 H32C 109.5 . . ?
H32A C32 H32B 109.5 . . ?
H32A C32 H32C 109.5 . . ?
H32B C32 H32C 109.5 . . ?
C31 C33 H33A 109.5 . . ?
C31 C33 H33B 109.5 . . ?
C31 C33 H33C 109.5 . . ?
H33A C33 H33B 109.5 . . ?
H33A C33 H33C 109.5 . . ?
H33B C33 H33C 109.5 . . ?
C30 C34 H34 107.4 . . ?
C30 C34 C36 112.44(16) . . ?
C35 C34 C30 111.99(16) . . ?
C35 C34 H34 107.4 . . ?
C35 C34 C36 110.08(17) . . ?
C36 C34 H34 107.4 . . ?
C34 C35 H35A 109.5 . . ?
C34 C35 H35B 109.5 . . ?
C34 C35 H35C 109.5 . . ?
H35A C35 H35B 109.5 . . ?
H35A C35 H35C 109.5 . . ?
H35B C35 H35C 109.5 . . ?
C34 C36 H36A 109.5 . . ?
C34 C36 H36B 109.5 . . ?
C34 C36 H36C 109.5 . . ?
H36A C36 H36B 109.5 . . ?
H36A C36 H36C 109.5 . . ?
H36B C36 H36C 109.5 . . ?
N3 C37 Pd1 176.33(19) . . ?
C39 C38 Pd1 114.94(13) . . ?
C43 C38 Pd1 127.58(14) . . ?
C43 C38 C39 117.47(16) . . ?
C38 C39 H39 119.3 . . ?
C40 C39 C38 121.30(18) . . ?
C40 C39 H39 119.3 . . ?
C39 C40 H40 119.8 . . ?
C41 C40 C39 120.32(19) . . ?
C41 C40 H40 119.8 . . ?
C40 C41 H41 120.5 . . ?
C42 C41 C40 119.10(18) . . ?
C42 C41 H41 120.5 . . ?
C41 C42 H42 119.7 . . ?
C41 C42 C43 120.68(18) . . ?
C43 C42 H42 119.7 . . ?
C38 C43 C42 121.11(18) . . ?
C38 C43 H43 119.4 . . ?
C42 C43 H43 119.4 . . ?

loop_
_geom_bond_atom_site_label_1
_geom_bond_atom_site_label_2
_geom_bond_distance
_geom_bond_site_symmetry_2
_geom_bond_publ_flag
Pd1 N2 2.1846(14) . ?
Pd1 C1 1.9847(17) . ?
Pd1 C37 2.0182(18) . ?
Pd1 C38 2.0107(17) . ?
N1 C1 1.298(2) . ?
N1 C2 1.529(2) . ?
N1 C6 1.457(2) . ?
N2 C5 1.290(2) . ?
N2 C25 1.445(2) . ?
N3 C37 1.149(2) . ?
C1 C4 1.534(2) . ?
C2 C3 1.527(2) . ?
C2 C18 1.525(2) . ?
C2 C19 1.516(2) . ?
C3 H3A 0.9900 . ?
C3 H3B 0.9900 . ?
C3 C4 1.546(2) . ?
C4 C5 1.553(2) . ?
C4 C20 1.554(2) . ?
C5 C21 1.552(2) . ?
C6 C7 1.407(2) . ?
C6 C11 1.403(2) . ?
C7 C8 1.396(2) . ?
C7 C12 1.523(2) . ?
C8 H8 0.9500 . ?
C8 C9 1.383(3) . ?
C9 H9 0.9500 . ?
C9 C10 1.380(3) . ?
C10 H10 0.9500 . ?
C10 C11 1.400(2) . ?
C11 C15 1.521(2) . ?
C12 H12 1.0000 . ?
C12 C13 1.532(2) . ?
C12 C14 1.532(3) . ?
C13 H13A 0.9800 . ?
C13 H13B 0.9800 . ?
C13 H13C 0.9800 . ?
C14 H14A 0.9800 . ?
C14 H14B 0.9800 . ?
C14 H14C 0.9800 . ?
C15 H15 1.0000 . ?
C15 C16 1.537(2) . ?
C15 C17 1.536(3) . ?
C16 H16A 0.9800 . ?
C16 H16B 0.9800 . ?
C16 H16C 0.9800 . ?
C17 H17A 0.9800 . ?
C17 H17B 0.9800 . ?
C17 H17C 0.9800 . ?
C18 H18A 0.9800 . ?
C18 H18B 0.9800 . ?
C18 H18C 0.9800 . ?
C19 H19A 0.9800 . ?
C19 H19B 0.9800 . ?
C19 H19C 0.9800 . ?
C20 H20A 0.9800 . ?
C20 H20B 0.9800 . ?
C20 H20C 0.9800 . ?
C21 C22 1.556(3) . ?
C21 C23 1.545(3) . ?
C21 C24 1.544(2) . ?
C22 H22A 0.9800 . ?
C22 H22B 0.9800 . ?
C22 H22C 0.9800 . ?
C23 H23A 0.9800 . ?
C23 H23B 0.9800 . ?
C23 H23C 0.9800 . ?
C24 H24A 0.9800 . ?
C24 H24B 0.9800 . ?
C24 H24C 0.9800 . ?
C25 C26 1.400(3) . ?
C25 C30 1.405(2) . ?
C26 C27 1.395(2) . ?
C26 C31 1.515(3) . ?
C27 H27 0.9500 . ?
C27 C28 1.380(3) . ?
C28 H28 0.9500 . ?
C28 C29 1.385(3) . ?
C29 H29 0.9500 . ?
C29 C30 1.391(3) . ?
C30 C34 1.528(3) . ?
C31 H31 1.0000 . ?
C31 C32 1.533(3) . ?
C31 C33 1.527(3) . ?
C32 H32A 0.9800 . ?
C32 H32B 0.9800 . ?
C32 H32C 0.9800 . ?
C33 H33A 0.9800 . ?
C33 H33B 0.9800 . ?
C33 H33C 0.9800 . ?
C34 H34 1.0000 . ?
C34 C35 1.527(3) . ?
C34 C36 1.531(3) . ?
C35 H35A 0.9800 . ?
C35 H35B 0.9800 . ?
C35 H35C 0.9800 . ?
C36 H36A 0.9800 . ?
C36 H36B 0.9800 . ?
C36 H36C 0.9800 . ?
C38 C39 1.402(3) . ?
C38 C43 1.390(2) . ?
C39 H39 0.9500 . ?
C39 C40 1.389(3) . ?
C40 H40 0.9500 . ?
C40 C41 1.383(3) . ?
C41 H41 0.9500 . ?
C41 C42 1.383(3) . ?
C42 H42 0.9500 . ?
C42 C43 1.393(3) . ?
C43 H43 0.9500 . ?

loop_
_geom_torsion_atom_site_label_1
_geom_torsion_atom_site_label_2
_geom_torsion_atom_site_label_3
_geom_torsion_atom_site_label_4
_geom_torsion
_geom_torsion_site_symmetry_1
_geom_torsion_site_symmetry_2
_geom_torsion_site_symmetry_3
_geom_torsion_site_symmetry_4
_geom_torsion_publ_flag
Pd1 N2 C5 C4 0.79(18) . . . . ?
Pd1 N2 C5 C21 -177.36(13) . . . . ?
Pd1 N2 C25 C26 -99.29(16) . . . . ?
Pd1 N2 C25 C30 72.98(17) . . . . ?
Pd1 C1 C4 C3 -167.80(11) . . . . ?
Pd1 C1 C4 C5 -37.88(16) . . . . ?
Pd1 C1 C4 C20 76.88(14) . . . . ?
Pd1 C38 C39 C40 -177.87(15) . . . . ?
Pd1 C38 C43 C42 177.71(14) . . . . ?
N1 C1 C4 C3 -3.60(18) . . . . ?
N1 C1 C4 C5 126.31(15) . . . . ?
N1 C1 C4 C20 -118.93(15) . . . . ?
N1 C2 C3 C4 -23.08(16) . . . . ?
N1 C6 C7 C8 -177.42(15) . . . . ?
N1 C6 C7 C12 5.0(2) . . . . ?
N1 C6 C11 C10 176.42(15) . . . . ?
N1 C6 C11 C15 -8.3(3) . . . . ?
N2 C5 C21 C22 -100.1(2) . . . . ?
N2 C5 C21 C23 140.01(18) . . . . ?
N2 C5 C21 C24 19.2(3) . . . . ?
N2 C25 C26 C27 175.96(16) . . . . ?
N2 C25 C26 C31 -3.0(3) . . . . ?
N2 C25 C30 C29 -178.05(16) . . . . ?
N2 C25 C30 C34 0.8(2) . . . . ?
C1 N1 C2 C3 23.06(18) . . . . ?
C1 N1 C2 C18 -94.36(17) . . . . ?
C1 N1 C2 C19 144.18(16) . . . . ?
C1 N1 C6 C7 -95.7(2) . . . . ?
C1 N1 C6 C11 84.6(2) . . . . ?
C1 C4 C5 N2 22.41(19) . . . . ?
C1 C4 C5 C21 -159.26(15) . . . . ?
C2 N1 C1 Pd1 146.72(14) . . . . ?
C2 N1 C1 C4 -12.51(19) . . . . ?
C2 N1 C6 C7 89.09(19) . . . . ?
C2 N1 C6 C11 -90.63(19) . . . . ?
C2 C3 C4 C1 17.59(17) . . . . ?
C2 C3 C4 C5 -103.98(17) . . . . ?
C2 C3 C4 C20 128.95(14) . . . . ?
C3 C4 C5 N2 141.98(16) . . . . ?
C3 C4 C5 C21 -39.7(2) . . . . ?
C4 C5 C21 C22 81.90(19) . . . . ?
C4 C5 C21 C23 -38.0(2) . . . . ?
C4 C5 C21 C24 -158.81(16) . . . . ?
C5 N2 C25 C26 92.3(2) . . . . ?
C5 N2 C25 C30 -95.5(2) . . . . ?
C6 N1 C1 Pd1 -28.7(3) . . . . ?
C6 N1 C1 C4 172.03(14) . . . . ?
C6 N1 C2 C3 -161.28(14) . . . . ?
C6 N1 C2 C18 81.30(18) . . . . ?
C6 N1 C2 C19 -40.2(2) . . . . ?
C6 C7 C8 C9 0.3(3) . . . . ?
C6 C7 C12 C13 -132.52(18) . . . . ?
C6 C7 C12 C14 104.1(2) . . . . ?
C6 C11 C15 C16 124.35(18) . . . . ?
C6 C11 C15 C17 -113.34(19) . . . . ?
C7 C6 C11 C10 -3.3(3) . . . . ?
C7 C6 C11 C15 172.02(16) . . . . ?
C7 C8 C9 C10 -1.8(3) . . . . ?
C8 C7 C12 C13 49.9(2) . . . . ?
C8 C7 C12 C14 -73.4(2) . . . . ?
C8 C9 C10 C11 0.7(3) . . . . ?
C9 C10 C11 C6 1.7(3) . . . . ?
C9 C10 C11 C15 -173.93(16) . . . . ?
C10 C11 C15 C16 -60.4(2) . . . . ?
C10 C11 C15 C17 62.0(2) . . . . ?
C11 C6 C7 C8 2.3(3) . . . . ?
C11 C6 C7 C12 -175.27(16) . . . . ?
C12 C7 C8 C9 178.00(16) . . . . ?
C18 C2 C3 C4 90.86(16) . . . . ?
C19 C2 C3 C4 -144.75(15) . . . . ?
C20 C4 C5 N2 -90.04(17) . . . . ?
C20 C4 C5 C21 88.29(18) . . . . ?
C25 N2 C5 C4 168.84(15) . . . . ?
C25 N2 C5 C21 -9.3(3) . . . . ?
C25 C26 C27 C28 0.5(3) . . . . ?
C25 C26 C31 C32 -127.15(19) . . . . ?
C25 C26 C31 C33 110.4(2) . . . . ?
C25 C30 C34 C35 99.7(2) . . . . ?
C25 C30 C34 C36 -135.71(18) . . . . ?
C26 C25 C30 C29 -5.9(3) . . . . ?
C26 C25 C30 C34 173.00(17) . . . . ?
C26 C27 C28 C29 -3.0(3) . . . . ?
C27 C26 C31 C32 53.9(2) . . . . ?
C27 C26 C31 C33 -68.6(2) . . . . ?
C27 C28 C29 C30 1.1(3) . . . . ?
C28 C29 C30 C25 3.3(3) . . . . ?
C28 C29 C30 C34 -175.64(18) . . . . ?
C29 C30 C34 C35 -81.4(2) . . . . ?
C29 C30 C34 C36 43.1(2) . . . . ?
C30 C25 C26 C27 4.0(3) . . . . ?
C30 C25 C26 C31 -174.98(17) . . . . ?
C31 C26 C27 C28 179.53(18) . . . . ?
C38 C39 C40 C41 -0.9(3) . . . . ?
C39 C38 C43 C42 -1.3(3) . . . . ?
C39 C40 C41 C42 0.4(3) . . . . ?
C40 C41 C42 C43 -0.5(3) . . . . ?
C41 C42 C43 C38 1.0(3) . . . . ?
C43 C38 C39 C40 1.3(3) . . . . ?
